data_2212746
loop_
_publ_author_name
'Johnston, Andrea'
'Florence, Alastair J.'
'Fernandes, Philippe'
'Shankland, Norman'
'Kennedy, Alan R.'

_publ_section_title
;
 10,11-Dihydrocarbamazepine formic acid solvate
;
_journal_coeditor_code YA2039
_journal_issue 3
_journal_name_full 'Acta Crystallographica Section E'
_journal_page_first o1469
_journal_page_last o1470
_journal_paper_doi 10.1107/S1600536807008124
_journal_volume 63
_journal_year 2007
_chemical_formula_iupac 'C15 H14 N2 O, C H2 O2'
_chemical_formula_moiety 'C15 H14 N2 O, C H2 O2'
_chemical_formula_sum 'C16 H16 N2 O3'
_chemical_formula_weight 284.31
_chemical_name_common
;
10,11-Dihydrocarbamazepine--formic acid (1/1)
;
_chemical_name_systematic
;10,11-dihydro-5H-dibenz[<i>b</i>,<i>f</i>]azepine-5-carboxamide--methanoic
 acid
(1/1)
;
_space_group_IT_number 2
_symmetry_cell_setting triclinic
_symmetry_space_group_name_Hall '-P 1'
_symmetry_space_group_name_H-M 'P -1'
_atom_sites_solution_hydrogens geom
_atom_sites_solution_primary direct
_atom_sites_solution_secondary difmap
_audit_creation_method SHELXL-97
_cell_angle_alpha 83.853(5)
_cell_angle_beta 88.230(7)
_cell_angle_gamma 88.221(7)
_cell_formula_units_Z 2
_cell_length_a 5.2298(4)
_cell_length_b 9.3849(12)
_cell_length_c 14.4858(18)
_cell_measurement_reflns_used 1893
_cell_measurement_temperature 123(2)
_cell_measurement_theta_max 23.0
_cell_measurement_theta_min 2.9
_cell_volume 706.28(14)
_computing_cell_refinement 'DENZO and COLLECT'
_computing_data_collection
;
COLLECT (Hooft, 1988) and DENZO (Otwinowski & Minor, 1997)
;
_computing_data_reduction DENZO
_computing_molecular_graphics 'PLATON (Spek, 2003)'
_computing_publication_material SHELXL97
_computing_structure_refinement 'SHELXL97 (Sheldrick, 1997)'
_computing_structure_solution 'SHELXS97 (Sheldrick, 1997)'
_diffrn_ambient_temperature 123(2)
_diffrn_measured_fraction_theta_full 0.991
_diffrn_measured_fraction_theta_max 0.991
_diffrn_measurement_device_type 'Nonius KappaCCD'
_diffrn_measurement_method '\f and \w'
_diffrn_radiation_monochromator graphite
_diffrn_radiation_source 'fine-focus sealed tube'
_diffrn_radiation_type MoK\a
_diffrn_radiation_wavelength 0.71073
_diffrn_reflns_av_R_equivalents 0.075
_diffrn_reflns_av_sigmaI/netI 0.073
_diffrn_reflns_limit_h_max 5
_diffrn_reflns_limit_h_min -5
_diffrn_reflns_limit_k_max 10
_diffrn_reflns_limit_k_min -10
_diffrn_reflns_limit_l_max 15
_diffrn_reflns_limit_l_min -15
_diffrn_reflns_number 9817
_diffrn_reflns_theta_full 23.0
_diffrn_reflns_theta_max 23.0
_diffrn_reflns_theta_min 3.4
_diffrn_standards_decay_% 0
_diffrn_standards_interval_count 0
_diffrn_standards_number 0
_exptl_absorpt_coefficient_mu 0.09
_exptl_absorpt_correction_type none
_exptl_crystal_colour colourless
_exptl_crystal_density_diffrn 1.337
_exptl_crystal_density_method 'not measured'
_exptl_crystal_description 'cut needle'
_exptl_crystal_F_000 300
_exptl_crystal_size_max 0.40
_exptl_crystal_size_mid 0.10
_exptl_crystal_size_min 0.04
_refine_diff_density_max 0.21
_refine_diff_density_min -0.22
_refine_ls_extinction_method none
_refine_ls_goodness_of_fit_ref 1.10
_refine_ls_hydrogen_treatment mixed
_refine_ls_matrix_type full
_refine_ls_number_parameters 202
_refine_ls_number_reflns 1956
_refine_ls_number_restraints 0
_refine_ls_restrained_S_all 1.10
_refine_ls_R_factor_all 0.103
_refine_ls_R_factor_gt 0.049
_refine_ls_shift/su_max 0.000
_refine_ls_shift/su_mean 0.000
_refine_ls_structure_factor_coef Fsqd
_refine_ls_weighting_details 'calc w=1/[\s^2^(Fo^2^)+(0.0384P)^2^+0.1228P] where P=(Fo^2^+2Fc^2^)/3'
_refine_ls_weighting_scheme calc
_refine_ls_wR_factor_gt 0.086
_refine_ls_wR_factor_ref 0.105
_reflns_number_gt 1260
_reflns_number_total 1956
_reflns_threshold_expression I>2\s(I)
_cod_data_source_file ya2039.cif
_cod_data_source_block I
_cod_database_code 2212746
_cod_database_fobs_code 2212746

loop_
_symmetry_equiv_pos_as_xyz
'x, y, z'
'-x, -y, -z'

loop_
_atom_site_type_symbol
_atom_site_label
_atom_site_fract_x
_atom_site_fract_y
_atom_site_fract_z
_atom_site_U_iso_or_equiv
_atom_site_adp_type
_atom_site_calc_flag
_atom_site_refinement_flags
_atom_site_occupancy
O O1 0.8138(3) 0.2089(2) 0.16182(13) 0.0296(5) Uani d . 1
O O2 0.4587(4) 0.0846(2) 0.08699(14) 0.0334(6) Uani d . 1
O O3 0.3740(4) 0.2814(2) -0.01018(15) 0.0396(6) Uani d . 1
N N1 0.9571(4) 0.4012(2) 0.22662(16) 0.0210(6) Uani d . 1
N N2 0.7533(5) 0.4307(3) 0.08607(19) 0.0303(7) Uani d . 1
C C1 0.8391(5) 0.3413(3) 0.1576(2) 0.0240(7) Uani d . 1
C C2 1.0350(5) 0.3108(3) 0.3085(2) 0.0228(7) Uani d . 1
C C3 1.2318(5) 0.2098(3) 0.2976(2) 0.0287(8) Uani d . 1
H H3 1.3057 0.2014 0.2376 0.034 Uiso calc R 1
C C4 1.3197(5) 0.1222(3) 0.3728(2) 0.0346(8) Uani d . 1
H H4 1.4536 0.0535 0.3649 0.042 Uiso calc R 1
C C5 1.2126(6) 0.1347(3) 0.4601(2) 0.0375(8) Uani d . 1
H H5 1.2707 0.0737 0.5123 0.045 Uiso calc R 1
C C6 1.0202(5) 0.2364(3) 0.4710(2) 0.0316(8) Uani d . 1
H H6 0.9502 0.2454 0.5314 0.038 Uiso calc R 1
C C7 0.9255(5) 0.3262(3) 0.3960(2) 0.0251(7) Uani d . 1
C C8 0.7116(5) 0.4311(3) 0.4178(2) 0.0316(8) Uani d . 1
H H8A 0.7784 0.4946 0.4612 0.038 Uiso calc R 1
H H8B 0.5737 0.3753 0.4516 0.038 Uiso calc R 1
C C9 0.5902(5) 0.5259(3) 0.3387(2) 0.0302(8) Uani d . 1
H H9A 0.5071 0.4645 0.2976 0.036 Uiso calc R 1
H H9B 0.4552 0.5877 0.3646 0.036 Uiso calc R 1
C C10 0.7779(5) 0.6198(3) 0.2814(2) 0.0260(7) Uani d . 1
C C11 0.9627(5) 0.5542(3) 0.22754(19) 0.0222(7) Uani d . 1
C C12 1.1457(5) 0.6342(3) 0.1759(2) 0.0292(8) Uani d . 1
H H12 1.2713 0.5880 0.1398 0.035 Uiso calc R 1
C C13 1.1451(5) 0.7815(3) 0.1770(2) 0.0351(8) Uani d . 1
H H13 1.2703 0.8366 0.1416 0.042 Uiso calc R 1
C C14 0.9616(6) 0.8484(3) 0.2297(2) 0.0379(9) Uani d . 1
H H14 0.9604 0.9495 0.2305 0.046 Uiso calc R 1
C C15 0.7796(6) 0.7672(3) 0.2813(2) 0.0330(8) Uani d . 1
H H15 0.6540 0.8136 0.3173 0.040 Uiso calc R 1
C C16 0.3294(5) 0.1610(4) 0.0221(2) 0.0313(8) Uani d . 1
H H16 0.1873 0.1172 -0.0015 0.038 Uiso calc R 1
H H2 0.603(7) 0.143(4) 0.112(3) 0.095(13) Uiso d . 1
H H2A 0.661(6) 0.390(3) 0.047(2) 0.051(11) Uiso d . 1
H H2B 0.772(5) 0.525(3) 0.0820(19) 0.030(9) Uiso d . 1

loop_
_atom_site_aniso_label
_atom_site_aniso_U_11
_atom_site_aniso_U_22
_atom_site_aniso_U_33
_atom_site_aniso_U_12
_atom_site_aniso_U_13
_atom_site_aniso_U_23
O1 0.0344(11) 0.0196(13) 0.0353(14) 0.0023(9) -0.0079(9) -0.0045(10)
O2 0.0402(13) 0.0269(13) 0.0332(14) -0.0025(10) -0.0093(10) -0.0005(11)
O3 0.0433(13) 0.0257(14) 0.0488(15) -0.0036(10) -0.0159(11) 0.0054(12)
N1 0.0267(12) 0.0143(14) 0.0217(15) 0.0005(10) -0.0032(11) 0.0006(12)
N2 0.0413(17) 0.0199(18) 0.0294(18) -0.0020(13) -0.0108(13) 0.0013(15)
C1 0.0231(16) 0.024(2) 0.025(2) 0.0050(13) 0.0009(14) -0.0047(17)
C2 0.0234(15) 0.0192(17) 0.026(2) -0.0019(13) -0.0043(13) -0.0014(15)
C3 0.0330(17) 0.0253(18) 0.028(2) 0.0018(14) -0.0029(14) -0.0052(16)
C4 0.0389(18) 0.0260(19) 0.038(2) 0.0112(15) -0.0112(17) -0.0015(17)
C5 0.0461(19) 0.031(2) 0.034(2) 0.0018(16) -0.0160(16) 0.0034(17)
C6 0.0371(18) 0.0312(19) 0.026(2) -0.0037(15) -0.0027(14) 0.0011(16)
C7 0.0271(16) 0.0203(17) 0.028(2) -0.0037(13) -0.0025(14) -0.0009(15)
C8 0.0298(17) 0.0327(19) 0.031(2) -0.0003(14) 0.0045(14) -0.0014(16)
C9 0.0268(16) 0.0319(19) 0.032(2) 0.0054(14) -0.0015(14) -0.0052(16)
C10 0.0243(16) 0.0237(19) 0.030(2) 0.0013(14) -0.0091(14) -0.0003(16)
C11 0.0244(16) 0.0190(18) 0.0226(18) 0.0025(13) -0.0055(13) 0.0009(14)
C12 0.0249(17) 0.031(2) 0.031(2) -0.0007(14) -0.0043(14) 0.0036(16)
C13 0.0354(19) 0.028(2) 0.039(2) -0.0085(15) -0.0083(15) 0.0097(17)
C14 0.050(2) 0.0170(18) 0.047(2) -0.0040(17) -0.0233(18) 0.0026(18)
C15 0.0417(19) 0.021(2) 0.037(2) 0.0062(15) -0.0113(16) -0.0072(16)
C16 0.0299(17) 0.034(2) 0.031(2) 0.0000(16) -0.0053(15) -0.0073(18)

loop_
_atom_type_symbol
_atom_type_description
_atom_type_scat_dispersion_real
_atom_type_scat_dispersion_imag
_atom_type_scat_source
O O 0.0106 0.0060 'International Tables Vol C Tables 4.2.6.8 and 6.1.1.4'
N N 0.0061 0.0033 'International Tables Vol C Tables 4.2.6.8 and 6.1.1.4'
C C 0.0033 0.0016 'International Tables Vol C Tables 4.2.6.8 and 6.1.1.4'
H H 0.0000 0.0000 'International Tables Vol C Tables 4.2.6.8 and 6.1.1.4'

loop_
_geom_angle_atom_site_label_1
_geom_angle_atom_site_label_2
_geom_angle_atom_site_label_3
_geom_angle
C16 O2 H2 112(2)
C1 N1 C11 121.2(2)
C1 N1 C2 119.3(2)
C11 N1 C2 118.4(2)
C1 N2 H2A 114(2)
C1 N2 H2B 122.6(18)
H2A N2 H2B 123(3)
O1 C1 N2 121.9(3)
O1 C1 N1 120.8(3)
N2 C1 N1 117.2(3)
C7 C2 C3 120.7(3)
C7 C2 N1 121.9(2)
C3 C2 N1 117.4(3)
C4 C3 C2 120.6(3)
C4 C3 H3 119.7
C2 C3 H3 119.7
C3 C4 C5 119.7(3)
C3 C4 H4 120.1
C5 C4 H4 120.1
C4 C5 C6 119.6(3)
C4 C5 H5 120.2
C6 C5 H5 120.2
C5 C6 C7 122.1(3)
C5 C6 H6 118.9
C7 C6 H6 118.9
C2 C7 C6 117.2(3)
C2 C7 C8 126.3(3)
C6 C7 C8 116.5(3)
C7 C8 C9 119.1(3)
C7 C8 H8A 107.6
C9 C8 H8A 107.6
C7 C8 H8B 107.6
C9 C8 H8B 107.6
H8A C8 H8B 107.0
C10 C9 C8 113.6(2)
C10 C9 H9A 108.8
C8 C9 H9A 108.8
C10 C9 H9B 108.8
C8 C9 H9B 108.8
H9A C9 H9B 107.7
C15 C10 C11 118.4(3)
C15 C10 C9 123.3(3)
C11 C10 C9 118.2(2)
C12 C11 C10 120.9(3)
C12 C11 N1 121.0(2)
C10 C11 N1 118.1(2)
C13 C12 C11 119.9(3)
C13 C12 H12 120.1
C11 C12 H12 120.1
C12 C13 C14 119.9(3)
C12 C13 H13 120.1
C14 C13 H13 120.1
C13 C14 C15 119.8(3)
C13 C14 H14 120.1
C15 C14 H14 120.1
C10 C15 C14 121.1(3)
C10 C15 H15 119.4
C14 C15 H15 119.4
O3 C16 O2 126.0(3)
O3 C16 H16 117.0
O2 C16 H16 117.0

loop_
_geom_bond_atom_site_label_1
_geom_bond_atom_site_label_2
_geom_bond_distance
O1 C1 1.249(3)
O2 C16 1.311(3)
O2 H2 1.04(4)
O3 C16 1.203(3)
N1 C1 1.370(3)
N1 C11 1.439(3)
N1 C2 1.444(3)
N2 C1 1.341(4)
N2 H2A 0.88(3)
N2 H2B 0.89(3)
C2 C7 1.393(4)
C2 C3 1.394(4)
C3 C4 1.375(4)
C3 H3 0.9500
C4 C5 1.382(4)
C4 H4 0.9500
C5 C6 1.383(4)
C5 H5 0.9500
C6 C7 1.396(4)
C6 H6 0.9500
C7 C8 1.515(4)
C8 C9 1.517(4)
C8 H8A 0.9900
C8 H8B 0.9900
C9 C10 1.509(4)
C9 H9A 0.9900
C9 H9B 0.9900
C10 C15 1.384(4)
C10 C11 1.393(4)
C11 C12 1.385(4)
C12 C13 1.384(4)
C12 H12 0.9500
C13 C14 1.385(4)
C13 H13 0.9500
C14 C15 1.387(4)
C14 H14 0.9500
C15 H15 0.9500
C16 H16 0.9500

loop_
_geom_hbond_atom_site_label_D
_geom_hbond_atom_site_label_H
_geom_hbond_atom_site_label_A
_geom_hbond_site_symmetry_A
_geom_hbond_distance_DH
_geom_hbond_distance_HA
_geom_hbond_distance_DA
_geom_hbond_angle_DHA
O2 H2 O1 . 1.04(4) 1.52(4) 2.552(3) 170(4)
N2 H2A O3 . 0.88(3) 2.08(3) 2.933(4) 163(3)
N2 H2B O3 2_665 0.89(3) 2.13(3) 2.873(4) 141(2)

loop_
_geom_torsion_atom_site_label_1
_geom_torsion_atom_site_label_2
_geom_torsion_atom_site_label_3
_geom_torsion_atom_site_label_4
_geom_torsion
C11 N1 C1 O1 -173.2(2)
C2 N1 C1 O1 -4.9(4)
C11 N1 C1 N2 6.9(4)
C2 N1 C1 N2 175.2(2)
C1 N1 C2 C7 -114.7(3)
C11 N1 C2 C7 53.9(3)
C1 N1 C2 C3 67.4(3)
C11 N1 C2 C3 -124.0(3)
C7 C2 C3 C4 0.7(4)
N1 C2 C3 C4 178.6(2)
C2 C3 C4 C5 -0.1(4)
C3 C4 C5 C6 -0.8(4)
C4 C5 C6 C7 1.3(4)
C3 C2 C7 C6 -0.3(4)
N1 C2 C7 C6 -178.1(2)
C3 C2 C7 C8 180.0(2)
N1 C2 C7 C8 2.2(4)
C5 C6 C7 C2 -0.7(4)
C5 C6 C7 C8 179.0(3)
C2 C7 C8 C9 3.1(4)
C6 C7 C8 C9 -176.6(2)
C7 C8 C9 C10 -58.4(3)
C8 C9 C10 C15 -110.7(3)
C8 C9 C10 C11 67.7(3)
C15 C10 C11 C12 0.6(4)
C9 C10 C11 C12 -177.8(2)
C15 C10 C11 N1 -178.9(2)
C9 C10 C11 N1 2.6(4)
C1 N1 C11 C12 -83.4(3)
C2 N1 C11 C12 108.2(3)
C1 N1 C11 C10 96.2(3)
C2 N1 C11 C10 -72.2(3)
C10 C11 C12 C13 -0.4(4)
N1 C11 C12 C13 179.2(2)
C11 C12 C13 C14 0.0(4)
C12 C13 C14 C15 0.1(4)
C11 C10 C15 C14 -0.5(4)
C9 C10 C15 C14 177.9(3)
C13 C14 C15 C10 0.1(4)

loop_
_cod_related_entry_id
_cod_related_entry_database
_cod_related_entry_code
1 ChemSpider 21125112
